data_7248046
loop_
_publ_author_name
'Belloso-Casuso, Cantia'
'de Pedro, Imanol'
'Canadillas-Delgado, Laura'
'Beobide, Garikoitz'
'S\'anchez-And\'ujar, Manuel'
'G\'arcia Ben, Javier'
'Walker, Julian'
'Gonz\'alez Izquierdo, Palmerina'
'Cano, Israel'
'Rodr\'iguez Fern\'andez, Jesus'
'Fabelo, Oscar'

_publ_section_title
;
 Structural and physico-chemical characterization of hybrid materials
 based on globular quinuclidinium cation derivatives and
 tetrachloridocobaltate(ii) anions
;
_journal_issue 4
_journal_name_full CrystEngComm
_journal_page_first 439
_journal_page_last 451
_journal_paper_doi 10.1039/D3CE00759F
_journal_volume 26
_journal_year 2024
_chemical_formula_moiety 'C7 H16 N2, Cl4 Co, H2 O'
_chemical_formula_sum 'C7 H18 Cl4 Co N2 O'
_chemical_formula_weight 346.96
_space_group_crystal_system monoclinic
_space_group_IT_number 7
_space_group_name_Hall 'P -2yc'
_space_group_name_H-M_alt 'P 1 c 1'
_atom_sites_solution_hydrogens mixed
_audit_creation_date 2023-11-02
_audit_creation_method
;
Olex2 1.5
(compiled 2023.08.24 svn.re1ec1418 for OlexSys, GUI svn.r6817)
;
_audit_update_record
;
2023-11-05 deposited with the CCDC.	2023-11-22 downloaded from the CCDC.
;
_cell_angle_alpha 90
_cell_angle_beta 91.784(7)
_cell_angle_gamma 90
_cell_formula_units_Z 4
_cell_length_a 6.5731(15)
_cell_length_b 16.213(4)
_cell_length_c 13.002(3)
_cell_measurement_reflns_used 28022
_cell_measurement_temperature 301.00
_cell_measurement_theta_max 23.830
_cell_measurement_theta_min 0.991
_cell_volume 1384.9(6)
_computing_molecular_graphics 'Olex2 1.5 (Dolomanov et al., 2009)'
_computing_publication_material 'Olex2 1.5 (Dolomanov et al., 2009)'
_computing_structure_refinement 'SHELXL 2018/3 (Sheldrick, 2015)'
_computing_structure_solution 'SHELXT 2014/5 (Sheldrick, 2014)'
_diffrn_ambient_temperature 301.00
_diffrn_measured_fraction_theta_full 0.998
_diffrn_measured_fraction_theta_max 0.991
_diffrn_measurement_device_type 'D8 Venture'
_diffrn_radiation_type AgK\a
_diffrn_radiation_wavelength 0.56086
_diffrn_reflns_av_R_equivalents 0.0348
_diffrn_reflns_av_unetI/netI 0.0377
_diffrn_reflns_Laue_measured_fraction_full 0.998
_diffrn_reflns_Laue_measured_fraction_max 0.991
_diffrn_reflns_limit_h_max 9
_diffrn_reflns_limit_h_min -9
_diffrn_reflns_limit_k_max 23
_diffrn_reflns_limit_k_min -23
_diffrn_reflns_limit_l_max 18
_diffrn_reflns_limit_l_min -18
_diffrn_reflns_number 28022
_diffrn_reflns_point_group_measured_fraction_full 0.984
_diffrn_reflns_point_group_measured_fraction_max 0.935
_diffrn_reflns_theta_full 19.665
_diffrn_reflns_theta_max 23.830
_diffrn_reflns_theta_min 0.991
_exptl_absorpt_coefficient_mu 1.015
_exptl_crystal_colour purple
_exptl_crystal_density_diffrn 1.664
_exptl_crystal_description prismatic
_exptl_crystal_F_000 708
_exptl_crystal_size_max 0.15
_exptl_crystal_size_mid 0.10
_exptl_crystal_size_min 0.10
_refine_diff_density_max 1.549
_refine_diff_density_min -0.556
_refine_diff_density_rms 0.112
_refine_ls_abs_structure_details
;
 Flack x determined using 2691 quotients [(I+)-(I-)]/[(I+)+(I-)]
 (Parsons, Flack and Wagner, Acta Cryst. B69 (2013) 249-259).
;
_refine_ls_abs_structure_Flack 0.014(10)
_refine_ls_extinction_method none
_refine_ls_goodness_of_fit_ref 1.042
_refine_ls_hydrogen_treatment constr
_refine_ls_matrix_type full
_refine_ls_number_parameters 277
_refine_ls_number_reflns 8127
_refine_ls_number_restraints 2
_refine_ls_restrained_S_all 1.042
_refine_ls_R_factor_all 0.0644
_refine_ls_R_factor_gt 0.0559
_refine_ls_shift/su_max 0.001
_refine_ls_shift/su_mean 0.000
_refine_ls_structure_factor_coef Fsqd
_refine_ls_weighting_details 'w=1/[\s^2^(Fo^2^)+(0.0825P)^2^+1.1538P] where P=(Fo^2^+2Fc^2^)/3'
_refine_ls_weighting_scheme calc
_refine_ls_wR_factor_gt 0.1432
_refine_ls_wR_factor_ref 0.1500
_reflns_Friedel_coverage 0.881
_reflns_Friedel_fraction_full 0.970
_reflns_Friedel_fraction_max 0.878
_reflns_number_gt 6984
_reflns_number_total 8127
_reflns_threshold_expression 'I > 2\s(I)'
_cod_data_source_file d3ce00759f2.cif
_cod_data_source_block '_compound_b_rt'
_cod_database_code 7248046
_shelx_shelxl_version_number 2018/3
_shelx_space_group_comment
;
The symmetry employed for this shelxl refinement is uniquely defined
by the following loop, which should always be used as a source of
symmetry information in preference to the above space-group names.
They are only intended as comments.
;
_olex2_refinement_description
;
1. Fixed Uiso
 At 1.2 times of:
  All C(H) groups, All C(H,H) groups, All N(H) groups
 At 1.5 times of:
  All N(H,H,H) groups, All O(H,H) groups
2.a Free rotating group:
 O1(H1C,H1D), O2(H2F,H2G)
2.b Ternary CH refined with riding coordinates:
 N1(H1), N3(H3), C4(H4), C6(H6), C11(H11), C13(H13)
2.c Secondary CH2 refined with riding coordinates:
 C1(H1A,H1B), C2(H2D,H2E), C3(H3A,H3B), C5(H5A,H5B), C7(H7A,H7B), C8(H8A,H8B),
 C9(H9A,H9B), C10(H10A,H10B), C12(H12A,H12B), C14(H14A,H14B)
2.d Me refined with riding coordinates:
 N2(H2A,H2B,H2C), N4(H4A,H4B,H4C)
;
_olex2_submission_special_instructions 'No special instructions were received'

loop_
_space_group_symop_operation_xyz
'x, y, z'
'x, -y, z+1/2'

loop_
_atom_site_label
_atom_site_type_symbol
_atom_site_fract_x
_atom_site_fract_y
_atom_site_fract_z
_atom_site_U_iso_or_equiv
_atom_site_adp_type
_atom_site_occupancy
_atom_site_site_symmetry_order
_atom_site_calc_flag
_atom_site_refinement_flags_posn
_atom_site_refinement_flags_adp
_atom_site_refinement_flags_occupancy
_atom_site_disorder_assembly
_atom_site_disorder_group
Co1 Co 0.90114(10) 0.84579(4) 0.71243(6) 0.02992(18) Uani 1 1 d . . . . .
O1 O 0.1945(9) 0.6769(4) 0.5319(5) 0.0539(13) Uani 1 1 d G . . . .
H1C H 0.120062 0.653984 0.485561 0.081 Uiso 1 1 d G U . . .
H1D H 0.123019 0.676039 0.585266 0.081 Uiso 1 1 d G U . . .
Cl1 Cl 0.8336(3) 0.88145(13) 0.87701(13) 0.0492(4) Uani 1 1 d . . . . .
N1 N 0.4847(8) 0.9690(3) 0.3127(4) 0.0380(11) Uani 1 1 d . . . . .
H1 H 0.584325 1.005827 0.282101 0.046 Uiso 1 1 calc R U . . .
C1 C 0.3832(11) 1.0140(4) 0.3991(5) 0.0430(14) Uani 1 1 d . . . . .
H1A H 0.301256 1.059043 0.371397 0.052 Uiso 1 1 calc R U . . .
H1B H 0.485513 1.036763 0.446351 0.052 Uiso 1 1 calc R U . . .
N2 N 0.4921(11) 0.7875(4) 0.4752(6) 0.0606(17) Uani 1 1 d . . . . .
H2A H 0.610337 0.762312 0.465497 0.091 Uiso 1 1 calc R U . . .
H2B H 0.506327 0.823249 0.526780 0.091 Uiso 1 1 calc R U . . .
H2C H 0.398388 0.750130 0.490341 0.091 Uiso 1 1 calc R U . . .
Co2 Co -0.10168(10) 0.65740(5) 0.20661(6) 0.03217(19) Uani 1 1 d . . . . .
Cl2 Cl 1.2444(2) 0.83104(9) 0.70101(12) 0.0350(3) Uani 1 1 d . . . . .
O2 O 0.2118(9) 0.1799(4) 0.5209(5) 0.0556(13) Uani 1 1 d G . . . .
H2F H 0.106450 0.149900 0.513007 0.083 Uiso 1 1 d G U . . .
H2G H 0.196459 0.203916 0.578316 0.083 Uiso 1 1 d G U . . .
C2 C 0.5910(10) 0.8943(4) 0.3513(6) 0.0468(16) Uani 1 1 d . . . . .
H2D H 0.678636 0.908016 0.410232 0.056 Uiso 1 1 calc R U . . .
H2E H 0.674485 0.871416 0.298116 0.056 Uiso 1 1 calc R U . . .
N3 N 0.5042(8) 0.4782(3) 0.3304(4) 0.0392(11) Uani 1 1 d . . . . .
H3 H 0.603902 0.514227 0.298466 0.047 Uiso 1 1 calc R U . . .
Cl3 Cl 0.7588(3) 0.72312(11) 0.66866(18) 0.0488(4) Uani 1 1 d . . . . .
C3 C 0.3289(13) 0.9454(4) 0.2320(5) 0.0489(16) Uani 1 1 d . . . . .
H3A H 0.389942 0.910643 0.180646 0.059 Uiso 1 1 calc R U . . .
H3B H 0.274952 0.994358 0.198078 0.059 Uiso 1 1 calc R U . . .
N4 N 0.4895(10) 0.2667(4) 0.4086(5) 0.0537(15) Uani 1 1 d . . . . .
H4A H 0.398525 0.236227 0.440827 0.081 Uiso 1 1 calc R U . . .
H4B H 0.471505 0.260597 0.340920 0.081 Uiso 1 1 calc R U . . .
H4C H 0.614444 0.250404 0.427532 0.081 Uiso 1 1 calc R U . . .
Cl4 Cl 0.7647(3) 0.95046(12) 0.61857(16) 0.0524(4) Uani 1 1 d . . . . .
C4 C 0.2275(8) 0.8753(4) 0.3933(5) 0.0367(13) Uani 1 1 d . . . . .
H4 H 0.127840 0.838707 0.424265 0.044 Uiso 1 1 calc R U . . .
Cl5 Cl -0.1862(3) 0.65474(17) 0.37600(14) 0.0674(6) Uani 1 1 d . . . . .
C5 C 0.2495(11) 0.9537(4) 0.4552(5) 0.0416(14) Uani 1 1 d . . . . .
H5A H 0.310102 0.941403 0.522484 0.050 Uiso 1 1 calc R U . . .
H5B H 0.116564 0.977916 0.464864 0.050 Uiso 1 1 calc R U . . .
C6 C 0.4293(10) 0.8306(4) 0.3826(6) 0.0450(15) Uani 1 1 d . . . . .
H6 H 0.413251 0.790153 0.326999 0.054 Uiso 1 1 calc R U . . .
Cl6 Cl 0.2414(2) 0.67125(10) 0.19677(13) 0.0393(3) Uani 1 1 d . . . . .
C7 C 0.1573(12) 0.8986(5) 0.2842(7) 0.0532(19) Uani 1 1 d . . . . .
H7A H 0.036825 0.933015 0.286271 0.064 Uiso 1 1 calc R U . . .
H7B H 0.123046 0.849178 0.245252 0.064 Uiso 1 1 calc R U . . .
Cl7 Cl -0.2022(3) 0.53290(11) 0.14448(15) 0.0491(4) Uani 1 1 d . . . . .
Cl8 Cl -0.2440(3) 0.76685(12) 0.12408(19) 0.0547(4) Uani 1 1 d . . . . .
C8 C 0.3916(12) 0.5275(4) 0.4082(6) 0.0464(15) Uani 1 1 d . . . . .
H8A H 0.321644 0.573399 0.374821 0.056 Uiso 1 1 calc R U . . .
H8B H 0.486248 0.549333 0.460056 0.056 Uiso 1 1 calc R U . . .
C9 C 0.6156(10) 0.4088(4) 0.3827(6) 0.0429(14) Uani 1 1 d . . . . .
H9A H 0.713835 0.430543 0.432955 0.052 Uiso 1 1 calc R U . . .
H9B H 0.688468 0.376917 0.332608 0.052 Uiso 1 1 calc R U . . .
C10 C 0.3608(12) 0.4466(5) 0.2481(5) 0.0462(15) Uani 1 1 d . . . . .
H10A H 0.435449 0.416246 0.197269 0.055 Uiso 1 1 calc R U . . .
H10B H 0.292111 0.492432 0.213929 0.055 Uiso 1 1 calc R U . . .
C11 C 0.2468(9) 0.3848(4) 0.4121(5) 0.0361(12) Uani 1 1 d . . . . .
H11 H 0.147258 0.348510 0.443790 0.043 Uiso 1 1 calc R U . . .
C12 C 0.2372(13) 0.4703(4) 0.4584(6) 0.0523(18) Uani 1 1 d . . . . .
H12A H 0.266718 0.467281 0.531853 0.063 Uiso 1 1 calc R U . . .
H12B H 0.101161 0.492608 0.448021 0.063 Uiso 1 1 calc R U . . .
C13 C 0.4630(10) 0.3539(4) 0.4360(5) 0.0383(12) Uani 1 1 d . . . . .
H13 H 0.488708 0.359058 0.510417 0.046 Uiso 1 1 calc R U . . .
C14 C 0.2047(13) 0.3902(4) 0.2971(7) 0.0536(19) Uani 1 1 d . . . . .
H14A H 0.068728 0.411700 0.283783 0.064 Uiso 1 1 calc R U . . .
H14B H 0.211796 0.335563 0.266993 0.064 Uiso 1 1 calc R U . . .

loop_
_atom_site_aniso_label
_atom_site_aniso_U_11
_atom_site_aniso_U_22
_atom_site_aniso_U_33
_atom_site_aniso_U_23
_atom_site_aniso_U_13
_atom_site_aniso_U_12
Co1 0.0271(3) 0.0320(4) 0.0308(4) 0.0005(3) 0.0025(3) 0.0026(3)
O1 0.058(3) 0.053(3) 0.051(3) -0.009(2) 0.006(2) -0.001(3)
Cl1 0.0444(8) 0.0693(11) 0.0344(7) -0.0045(7) 0.0071(6) 0.0044(8)
N1 0.038(3) 0.036(3) 0.040(3) 0.002(2) 0.012(2) -0.013(2)
C1 0.054(4) 0.035(3) 0.040(3) -0.005(2) 0.005(3) -0.006(3)
N2 0.059(4) 0.054(4) 0.068(4) 0.016(3) -0.008(3) 0.012(3)
Co2 0.0318(4) 0.0358(4) 0.0289(4) 0.0012(3) 0.0014(3) -0.0048(3)
Cl2 0.0289(6) 0.0352(6) 0.0411(7) -0.0003(5) 0.0053(5) 0.0022(5)
O2 0.056(3) 0.051(3) 0.060(3) -0.007(2) 0.005(3) 0.000(3)
C2 0.028(3) 0.054(4) 0.059(4) 0.004(3) 0.010(3) -0.001(3)
N3 0.040(3) 0.043(3) 0.035(3) 0.006(2) 0.013(2) -0.007(2)
Cl3 0.0424(8) 0.0385(8) 0.0655(10) -0.0035(7) -0.0011(7) -0.0055(6)
C3 0.073(5) 0.037(3) 0.036(3) 0.003(3) 0.002(3) -0.001(3)
N4 0.053(3) 0.044(3) 0.064(4) 0.006(3) -0.002(3) 0.013(3)
Cl4 0.0490(9) 0.0565(10) 0.0518(9) 0.0219(8) 0.0024(7) 0.0132(8)
C4 0.023(2) 0.031(3) 0.056(4) 0.016(2) 0.003(2) -0.002(2)
Cl5 0.0536(11) 0.1179(19) 0.0312(8) -0.0032(10) 0.0085(7) -0.0063(12)
C5 0.048(3) 0.041(3) 0.037(3) 0.004(2) 0.013(3) 0.004(3)
C6 0.038(3) 0.036(3) 0.060(4) 0.011(3) -0.001(3) 0.003(3)
Cl6 0.0327(7) 0.0382(7) 0.0472(8) 0.0004(6) 0.0027(6) -0.0030(6)
C7 0.048(4) 0.049(4) 0.061(5) 0.006(3) -0.014(3) -0.015(3)
Cl7 0.0570(10) 0.0433(8) 0.0477(9) -0.0073(6) 0.0116(7) -0.0156(8)
Cl8 0.0476(9) 0.0462(9) 0.0694(11) 0.0125(8) -0.0111(8) -0.0029(8)
C8 0.060(4) 0.037(3) 0.043(3) -0.007(3) 0.011(3) -0.006(3)
C9 0.028(3) 0.055(4) 0.046(3) -0.003(3) 0.006(2) 0.000(3)
C10 0.060(4) 0.050(4) 0.028(3) 0.001(2) 0.000(3) 0.002(3)
C11 0.028(3) 0.028(3) 0.053(3) 0.009(2) 0.008(2) 0.001(2)
C12 0.063(5) 0.042(3) 0.054(4) 0.001(3) 0.033(4) 0.005(3)
C13 0.037(3) 0.042(3) 0.037(3) 0.006(2) 0.003(2) 0.005(2)
C14 0.055(4) 0.038(3) 0.066(5) 0.011(3) -0.026(4) -0.007(3)

loop_
_atom_type_symbol
_atom_type_description
_atom_type_scat_dispersion_real
_atom_type_scat_dispersion_imag
_atom_type_scat_source
C C 0.0013 0.0009 'International Tables Vol C Tables 4.2.6.8 and 6.1.1.4'
H H 0.0000 0.0000 'International Tables Vol C Tables 4.2.6.8 and 6.1.1.4'
Cl Cl 0.1009 0.0992 'International Tables Vol C Tables 4.2.6.8 and 6.1.1.4'
Co Co 0.3086 0.6340 'International Tables Vol C Tables 4.2.6.8 and 6.1.1.4'
N N 0.0030 0.0020 'International Tables Vol C Tables 4.2.6.8 and 6.1.1.4'
O O 0.0058 0.0036 'International Tables Vol C Tables 4.2.6.8 and 6.1.1.4'

loop_
_geom_angle_atom_site_label_1
_geom_angle_atom_site_label_2
_geom_angle_atom_site_label_3
_geom_angle
_geom_angle_site_symmetry_1
_geom_angle_site_symmetry_3
_geom_angle_publ_flag
Cl1 Co1 Cl2 108.10(7) . . ?
Cl3 Co1 Cl1 111.64(9) . . ?
Cl3 Co1 Cl2 107.09(7) . . ?
Cl4 Co1 Cl1 103.38(8) . . ?
Cl4 Co1 Cl2 114.90(7) . . ?
Cl4 Co1 Cl3 111.72(10) . . ?
H1C O1 H1D 104.5 . . ?
C1 N1 H1 108.9 . . ?
C2 N1 H1 108.9 . . ?
C2 N1 C1 111.0(5) . . ?
C2 N1 C3 109.6(5) . . ?
C3 N1 H1 108.9 . . ?
C3 N1 C1 109.7(6) . . ?
N1 C1 H1A 109.9 . . ?
N1 C1 H1B 109.9 . . ?
N1 C1 C5 108.8(5) . . ?
H1A C1 H1B 108.3 . . ?
C5 C1 H1A 109.9 . . ?
C5 C1 H1B 109.9 . . ?
H2A N2 H2B 109.5 . . ?
H2A N2 H2C 109.5 . . ?
H2B N2 H2C 109.5 . . ?
C6 N2 H2A 109.5 . . ?
C6 N2 H2B 109.5 . . ?
C6 N2 H2C 109.5 . . ?
Cl6 Co2 Cl5 109.09(8) . . ?
Cl7 Co2 Cl5 104.45(9) . . ?
Cl7 Co2 Cl6 110.29(7) . . ?
Cl8 Co2 Cl5 111.23(10) . . ?
Cl8 Co2 Cl6 106.99(7) . . ?
Cl8 Co2 Cl7 114.73(10) . . ?
H2F O2 H2G 104.5 . . ?
N1 C2 H2D 110.0 . . ?
N1 C2 H2E 110.0 . . ?
N1 C2 C6 108.4(5) . . ?
H2D C2 H2E 108.4 . . ?
C6 C2 H2D 110.0 . . ?
C6 C2 H2E 110.0 . . ?
C8 N3 H3 108.5 . . ?
C9 N3 H3 108.5 . . ?
C9 N3 C8 109.8(5) . . ?
C10 N3 H3 108.5 . . ?
C10 N3 C8 110.6(6) . . ?
C10 N3 C9 111.0(5) . . ?
N1 C3 H3A 110.0 . . ?
N1 C3 H3B 110.0 . . ?
N1 C3 C7 108.3(6) . . ?
H3A C3 H3B 108.4 . . ?
C7 C3 H3A 110.0 . . ?
C7 C3 H3B 110.0 . . ?
H4A N4 H4B 109.5 . . ?
H4A N4 H4C 109.5 . . ?
H4B N4 H4C 109.5 . . ?
C13 N4 H4A 109.5 . . ?
C13 N4 H4B 109.5 . . ?
C13 N4 H4C 109.5 . . ?
C5 C4 H4 110.2 . . ?
C5 C4 C6 112.4(5) . . ?
C5 C4 C7 108.0(5) . . ?
C6 C4 H4 110.2 . . ?
C6 C4 C7 105.8(6) . . ?
C7 C4 H4 110.2 . . ?
C1 C5 H5A 109.8 . . ?
C1 C5 H5B 109.8 . . ?
C4 C5 C1 109.5(5) . . ?
C4 C5 H5A 109.8 . . ?
C4 C5 H5B 109.8 . . ?
H5A C5 H5B 108.2 . . ?
N2 C6 C2 111.3(6) . . ?
N2 C6 C4 112.5(6) . . ?
N2 C6 H6 108.2 . . ?
C2 C6 H6 108.2 . . ?
C4 C6 C2 108.4(5) . . ?
C4 C6 H6 108.2 . . ?
C3 C7 H7A 109.9 . . ?
C3 C7 H7B 109.9 . . ?
C4 C7 C3 109.1(6) . . ?
C4 C7 H7A 109.9 . . ?
C4 C7 H7B 109.9 . . ?
H7A C7 H7B 108.3 . . ?
N3 C8 H8A 110.1 . . ?
N3 C8 H8B 110.1 . . ?
N3 C8 C12 108.1(5) . . ?
H8A C8 H8B 108.4 . . ?
C12 C8 H8A 110.1 . . ?
C12 C8 H8B 110.1 . . ?
N3 C9 H9A 109.9 . . ?
N3 C9 H9B 109.9 . . ?
N3 C9 C13 109.1(5) . . ?
H9A C9 H9B 108.3 . . ?
C13 C9 H9A 109.9 . . ?
C13 C9 H9B 109.9 . . ?
N3 C10 H10A 109.9 . . ?
N3 C10 H10B 109.9 . . ?
N3 C10 C14 108.9(5) . . ?
H10A C10 H10B 108.3 . . ?
C14 C10 H10A 109.9 . . ?
C14 C10 H10B 109.9 . . ?
C12 C11 H11 110.2 . . ?
C12 C11 C13 105.6(6) . . ?
C13 C11 H11 110.2 . . ?
C14 C11 H11 110.2 . . ?
C14 C11 C12 109.3(6) . . ?
C14 C11 C13 111.1(6) . . ?
C8 C12 H12A 109.6 . . ?
C8 C12 H12B 109.6 . . ?
C11 C12 C8 110.4(5) . . ?
C11 C12 H12A 109.6 . . ?
C11 C12 H12B 109.6 . . ?
H12A C12 H12B 108.1 . . ?
N4 C13 C9 111.5(6) . . ?
N4 C13 C11 112.4(6) . . ?
N4 C13 H13 107.7 . . ?
C9 C13 C11 109.7(5) . . ?
C9 C13 H13 107.7 . . ?
C11 C13 H13 107.7 . . ?
C10 C14 H14A 109.7 . . ?
C10 C14 H14B 109.7 . . ?
C11 C14 C10 110.0(5) . . ?
C11 C14 H14A 109.7 . . ?
C11 C14 H14B 109.7 . . ?
H14A C14 H14B 108.2 . . ?

loop_
_geom_bond_atom_site_label_1
_geom_bond_atom_site_label_2
_geom_bond_distance
_geom_bond_site_symmetry_2
_geom_bond_publ_flag
Co1 Cl1 2.2736(19) . ?
Co1 Cl2 2.2780(16) . ?
Co1 Cl3 2.2632(19) . ?
Co1 Cl4 2.2595(18) . ?
O1 H1C 0.8499 . ?
O1 H1D 0.8501 . ?
N1 H1 0.9800 . ?
N1 C1 1.512(8) . ?
N1 C2 1.478(9) . ?
N1 C3 1.493(9) . ?
C1 H1A 0.9700 . ?
C1 H1B 0.9700 . ?
C1 C5 1.517(9) . ?
N2 H2A 0.8900 . ?
N2 H2B 0.8900 . ?
N2 H2C 0.8900 . ?
N2 C6 1.441(9) . ?
Co2 Cl5 2.288(2) . ?
Co2 Cl6 2.2735(17) . ?
Co2 Cl7 2.2650(18) . ?
Co2 Cl8 2.261(2) . ?
O2 H2F 0.8500 . ?
O2 H2G 0.8500 . ?
C2 H2D 0.9700 . ?
C2 H2E 0.9700 . ?
C2 C6 1.544(9) . ?
N3 H3 0.9800 . ?
N3 C8 1.503(9) . ?
N3 C9 1.494(9) . ?
N3 C10 1.493(9) . ?
C3 H3A 0.9700 . ?
C3 H3B 0.9700 . ?
C3 C7 1.535(11) . ?
N4 H4A 0.8900 . ?
N4 H4B 0.8900 . ?
N4 H4C 0.8900 . ?
N4 C13 1.470(9) . ?
C4 H4 0.9800 . ?
C4 C5 1.508(10) . ?
C4 C6 1.521(9) . ?
C4 C7 1.526(10) . ?
C5 H5A 0.9700 . ?
C5 H5B 0.9700 . ?
C6 H6 0.9800 . ?
C7 H7A 0.9700 . ?
C7 H7B 0.9700 . ?
C8 H8A 0.9700 . ?
C8 H8B 0.9700 . ?
C8 C12 1.534(10) . ?
C9 H9A 0.9700 . ?
C9 H9B 0.9700 . ?
C9 C13 1.524(9) . ?
C10 H10A 0.9700 . ?
C10 H10B 0.9700 . ?
C10 C14 1.529(11) . ?
C11 H11 0.9800 . ?
C11 C12 1.514(10) . ?
C11 C13 1.530(8) . ?
C11 C14 1.514(10) . ?
C12 H12A 0.9700 . ?
C12 H12B 0.9700 . ?
C13 H13 0.9800 . ?
C14 H14A 0.9700 . ?
C14 H14B 0.9700 . ?

loop_
_geom_torsion_atom_site_label_1
_geom_torsion_atom_site_label_2
_geom_torsion_atom_site_label_3
_geom_torsion_atom_site_label_4
_geom_torsion
_geom_torsion_site_symmetry_1
_geom_torsion_site_symmetry_2
_geom_torsion_site_symmetry_3
_geom_torsion_site_symmetry_4
_geom_torsion_publ_flag
N1 C1 C5 C4 -12.0(8) . . . . ?
N1 C2 C6 N2 -141.0(6) . . . . ?
N1 C2 C6 C4 -16.8(8) . . . . ?
N1 C3 C7 C4 -13.0(9) . . . . ?
C1 N1 C2 C6 69.6(7) . . . . ?
C1 N1 C3 C7 -52.7(7) . . . . ?
C2 N1 C1 C5 -53.0(7) . . . . ?
C2 N1 C3 C7 69.4(7) . . . . ?
N3 C8 C12 C11 -1.0(9) . . . . ?
N3 C9 C13 N4 129.0(6) . . . . ?
N3 C9 C13 C11 3.8(8) . . . . ?
N3 C10 C14 C11 -0.1(9) . . . . ?
C3 N1 C1 C5 68.3(7) . . . . ?
C3 N1 C2 C6 -51.7(8) . . . . ?
C5 C4 C6 N2 76.3(7) . . . . ?
C5 C4 C6 C2 -47.2(8) . . . . ?
C5 C4 C7 C3 67.7(8) . . . . ?
C6 C4 C5 C1 63.9(7) . . . . ?
C6 C4 C7 C3 -52.9(8) . . . . ?
C7 C4 C5 C1 -52.4(7) . . . . ?
C7 C4 C6 N2 -166.0(6) . . . . ?
C7 C4 C6 C2 70.5(7) . . . . ?
C8 N3 C9 C13 59.6(7) . . . . ?
C8 N3 C10 C14 -61.2(7) . . . . ?
C9 N3 C8 C12 -61.1(7) . . . . ?
C9 N3 C10 C14 60.8(7) . . . . ?
C10 N3 C8 C12 61.7(8) . . . . ?
C10 N3 C9 C13 -63.0(7) . . . . ?
C12 C11 C13 N4 172.1(6) . . . . ?
C12 C11 C13 C9 -63.2(7) . . . . ?
C12 C11 C14 C10 58.8(8) . . . . ?
C13 C11 C12 C8 61.4(8) . . . . ?
C13 C11 C14 C10 -57.3(8) . . . . ?
C14 C11 C12 C8 -58.1(9) . . . . ?
C14 C11 C13 N4 -69.5(7) . . . . ?
C14 C11 C13 C9 55.2(7) . . . . ?
